data_4310356
loop_
_publ_author_name
'Michelle D. Ritorto'
'Travis M. Anderson'
'Wade A. Neiwert'
'Craig L. Hill'

_publ_contact_author_address
;
Emory University
Department of Chemistry
X-ray Crystallography Laboratory
Atlanta GA 30322-2210
USA
;
_publ_contact_author_email khardca@emory.edu
_publ_contact_author_fax 404-727-6586
_publ_contact_author_name 'Kenneth I. Hardcastle'
_publ_contact_author_phone 404-727-6140
_publ_section_title
;
 Decomposition of A-Type Sandwiches. Synthesis and Characterization of New
 Polyoxometalates Incorporating Multiple d-Electron-Centered Units
;
_journal_name_full 'Inorganic Chemistry'
_journal_page_first 44
_journal_page_last 49
_journal_paper_doi 10.1021/ic035115t
_journal_volume 43
_journal_year 2004
_chemical_formula_sum 'Co6 H21 K5 Na3 O117 P3 W24'
_chemical_formula_weight 7016.53
_chemical_name_systematic
; 
 ? 
;
_space_group_IT_number 2
_symmetry_cell_setting triclinic
_symmetry_space_group_name_Hall '-P 1'
_symmetry_space_group_name_H-M 'P -1'
_atom_sites_solution_hydrogens geom
_atom_sites_solution_primary direct
_atom_sites_solution_secondary difmap
_audit_creation_method SHELXL-97
_cell_angle_alpha 79.787(2)
_cell_angle_beta 85.570(2)
_cell_angle_gamma 89.225(2)
_cell_formula_units_Z 2
_cell_length_a 13.1585(16)
_cell_length_b 21.060(3)
_cell_length_c 22.891(3)
_cell_measurement_reflns_used 6990
_cell_measurement_temperature 173(2)
_cell_measurement_theta_max 32.83
_cell_measurement_theta_min 2.30
_cell_volume 6224.3(14)
_computing_cell_refinement 'Bruker SMART'
_computing_data_collection 'Bruker SMART'
_computing_data_reduction 'Bruker SAINT'
_computing_molecular_graphics 'Bruker SHELXTL'
_computing_publication_material 'Bruker SHELXTL'
_computing_structure_refinement 'SHELXL-97 (Sheldrick, 1997)'
_computing_structure_solution 'SHELXS-97 (Sheldrick, 1990)'
_diffrn_ambient_temperature 173(2)
_diffrn_measured_fraction_theta_full 1.000
_diffrn_measured_fraction_theta_max 1.000
_diffrn_measurement_device_type 'CCD area detector'
_diffrn_measurement_method 'phi and omega scans'
_diffrn_radiation_monochromator graphite
_diffrn_radiation_source 'fine-focus sealed tube'
_diffrn_radiation_type MoK\a
_diffrn_radiation_wavelength 0.71073
_diffrn_reflns_av_R_equivalents 0.1667
_diffrn_reflns_av_sigmaI/netI 0.1520
_diffrn_reflns_limit_h_max 13
_diffrn_reflns_limit_h_min -13
_diffrn_reflns_limit_k_max 21
_diffrn_reflns_limit_k_min -21
_diffrn_reflns_limit_l_max 23
_diffrn_reflns_limit_l_min -23
_diffrn_reflns_number 47056
_diffrn_reflns_theta_full 21.72
_diffrn_reflns_theta_max 21.72
_diffrn_reflns_theta_min 1.45
_exptl_absorpt_coefficient_mu 23.171
_exptl_absorpt_correction_T_max 0.5432
_exptl_absorpt_correction_T_min 0.0758
_exptl_absorpt_correction_type multi-scan
_exptl_crystal_colour violet
_exptl_crystal_density_diffrn 3.744
_exptl_crystal_density_method 'not measured'
_exptl_crystal_description 'thin plate'
_exptl_crystal_F_000 6136
_exptl_crystal_size_max 0.23
_exptl_crystal_size_mid 0.06
_exptl_crystal_size_min 0.03
_refine_diff_density_max 9.412
_refine_diff_density_min -3.440
_refine_diff_density_rms 1.212
_refine_ls_extinction_coef 0.00219(7)
_refine_ls_extinction_expression Fc^*^=kFc[1+0.001xFc^2^\l^3^/sin(2\q)]^-1/4^
_refine_ls_extinction_method SHELXL
_refine_ls_goodness_of_fit_ref 1.202
_refine_ls_hydrogen_treatment mixed
_refine_ls_matrix_type full
_refine_ls_number_parameters 846
_refine_ls_number_reflns 14717
_refine_ls_number_restraints 0
_refine_ls_restrained_S_all 1.202
_refine_ls_R_factor_all 0.1698
_refine_ls_R_factor_gt 0.1275
_refine_ls_shift/su_max 0.004
_refine_ls_shift/su_mean 0.000
_refine_ls_structure_factor_coef Fsqd
_refine_ls_weighting_details 'calc w=1/[\s^2^(Fo^2^)+(0.1500P)^2^+200.0000P] where P=(Fo^2^+2Fc^2^)/3'
_refine_ls_weighting_scheme calc
_refine_ls_wR_factor_gt 0.2842
_refine_ls_wR_factor_ref 0.3082
_reflns_number_gt 10371
_reflns_number_total 14717
_reflns_threshold_expression >2sigma(I)
_cod_data_source_file ic035115tsi20030922_022240_2.cif
_cod_data_source_block 1Co
_cod_depositor_comments
;
The following automatic conversions were performed:
'_symmetry_cell_setting' value 'Triclinic' changed to 'triclinic'
according to '/home/saulius/struct/CIF-dictionaries/cif_core.dic'
dictionary named 'cif_core.dic' version 2.4.1 from 2010-06-29.

Automatic conversion script
Id: cif_fix_enum 1527 2010-12-29 10:47:43Z saulius 
;
_cod_original_cell_volume 6224.2(13)
_cod_original_formula_sum 'H21 Co6 K5 Na3 O117 P3 W24'
_cod_database_code 4310356

loop_
_symmetry_equiv_pos_as_xyz
'x, y, z'
'-x, -y, -z'

loop_
_atom_site_label
_atom_site_type_symbol
_atom_site_fract_x
_atom_site_fract_y
_atom_site_fract_z
_atom_site_U_iso_or_equiv
_atom_site_adp_type
_atom_site_occupancy
_atom_site_symmetry_multiplicity
_atom_site_calc_flag
_atom_site_refinement_flags
_atom_site_disorder_assembly
_atom_site_disorder_group
W1 W 0.43648(17) 0.36622(11) 0.21428(10) 0.0146(6) Uani 1 1 d . . .
W2 W 0.43440(17) 0.22003(11) 0.30943(10) 0.0141(6) Uani 1 1 d . . .
W3 W 0.65826(18) 0.47851(11) 0.19929(10) 0.0160(6) Uani 1 1 d . . .
W4 W 0.63758(19) 0.47301(11) 0.35231(11) 0.0168(6) Uani 1 1 d . . .
W5 W 0.41531(18) 0.36056(11) 0.36727(10) 0.0146(6) Uani 1 1 d . . .
W6 W 0.98139(18) 0.37084(12) 0.03859(11) 0.0198(6) Uani 1 1 d . . .
W7 W 0.7755(2) 0.41113(12) -0.04340(11) 0.0215(6) Uani 1 1 d . . .
W8 W 0.98437(18) 0.21708(12) 0.14166(11) 0.0190(6) Uani 1 1 d . . .
W9 W 0.4992(2) 0.13786(12) 0.56712(11) 0.0203(6) Uani 1 1 d . . .
W10 W 0.5567(2) 0.30232(12) -0.02638(11) 0.0232(7) Uani 1 1 d . . .
W11 W 0.5603(2) 0.15790(12) 0.06956(11) 0.0225(7) Uani 1 1 d . . .
W12 W 0.78022(19) 0.11362(12) 0.15732(11) 0.0207(6) Uani 1 1 d . . .
W13 W 0.7439(2) 0.10332(12) 0.49403(11) 0.0210(6) Uani 1 1 d . . .
W14 W 0.6769(2) 0.39008(12) 0.61443(11) 0.0231(7) Uani 1 1 d . . .
W15 W 0.94148(19) 0.20953(12) 0.48298(11) 0.0220(6) Uani 1 1 d . . .
W16 W 0.86567(18) 0.43690(12) 0.27995(11) 0.0176(6) Uani 1 1 d . . .
W17 W 0.7198(2) 0.17850(13) -0.05979(12) 0.0270(7) Uani 1 1 d . . .
W18 W 0.9408(2) 0.29097(13) -0.07670(12) 0.0264(7) Uani 1 1 d . . .
W19 W 0.8650(2) 0.11726(13) 0.62003(12) 0.0261(7) Uani 1 1 d . . .
W20 W 0.4655(2) 0.27678(13) 0.62475(11) 0.0231(7) Uani 1 1 d . . .
W21 W 0.8323(2) 0.26926(13) 0.68272(12) 0.0272(7) Uani 1 1 d . . .
W22 W 0.6150(2) 0.15378(13) 0.69525(11) 0.0266(7) Uani 1 1 d . . .
W23 W 0.9433(2) 0.13363(13) 0.02851(12) 0.0261(7) Uani 1 1 d . . .
W24 W 0.9080(2) 0.35829(13) 0.54437(11) 0.0234(7) Uani 1 1 d . . .
Co1 Co 0.8073(6) 0.3432(4) 0.1724(4) 0.019(2) Uani 1 1 d . . .
Co2 Co 0.6182(6) 0.2470(4) 0.1858(3) 0.018(2) Uani 1 1 d . . .
Co3 Co 0.7756(6) 0.3365(4) 0.4158(3) 0.0128(18) Uani 1 1 d . . .
Co4 Co 0.5878(6) 0.2382(3) 0.4270(3) 0.0139(18) Uani 1 1 d . . .
Co5 Co 0.5633(6) 0.3676(4) 0.4813(4) 0.021(2) Uani 1 1 d . . .
Co6 Co 0.6157(6) 0.3816(4) 0.0944(3) 0.019(2) Uani 1 1 d . . .
O1 O 0.725(3) 0.136(2) -0.1209(19) 0.030(11) Uiso 1 1 d . . .
O2 O 0.824(4) 0.244(2) -0.087(2) 0.043(13) Uiso 1 1 d . . .
O3 O 1.012(3) 0.287(2) -0.1384(18) 0.027(10) Uiso 1 1 d . . .
O4 O 0.981(3) 0.2146(17) -0.0272(16) 0.012(9) Uiso 1 1 d . . .
O5 O 1.019(4) 0.078(2) -0.002(2) 0.045(13) Uiso 1 1 d . . .
O6 O 0.823(3) 0.138(2) -0.0140(19) 0.032(11) Uiso 1 1 d . . .
O7 O 0.615(3) 0.242(2) -0.0800(18) 0.028(11) Uiso 1 1 d . . .
O8 O 0.624(3) 0.132(2) -0.0091(18) 0.028(11) Uiso 1 1 d . . .
O9 O 0.873(3) 0.0810(19) 0.0898(18) 0.026(10) Uiso 1 1 d . . .
O10 O 1.020(3) 0.1620(19) 0.0775(17) 0.023(10) Uiso 1 1 d . . .
O11 O 1.023(3) 0.338(2) -0.037(2) 0.034(11) Uiso 1 1 d . . .
O12 O 1.078(4) 0.203(2) 0.177(2) 0.044(13) Uiso 1 1 d . . .
O13 O 0.910(3) 0.1405(19) 0.1812(18) 0.024(10) Uiso 1 1 d . . .
O14 O 0.901(3) 0.2649(16) 0.1821(15) 0.008(8) Uiso 1 1 d . . .
O15 O 0.719(4) 0.300(2) 0.114(2) 0.043(13) Uiso 1 1 d . . .
O16 O 0.545(3) 0.335(2) 0.0389(19) 0.030(11) Uiso 1 1 d . . .
O17 O 0.467(3) 0.3350(17) -0.0695(16) 0.015(9) Uiso 1 1 d . . .
O18 O 0.470(4) 0.099(2) 0.085(2) 0.050(14) Uiso 1 1 d . . .
O19 O 0.545(3) 0.201(2) 0.1291(19) 0.029(11) Uiso 1 1 d . . .
O20 O 0.691(3) 0.237(2) 0.0270(19) 0.031(11) Uiso 1 1 d . . .
O21 O 0.837(3) 0.2080(16) 0.0874(15) 0.010(8) Uiso 1 1 d . . .
O22 O 0.838(3) 0.318(2) 0.0166(19) 0.033(11) Uiso 1 1 d . . .
O23 O 0.671(3) 0.3579(19) -0.0606(18) 0.026(10) Uiso 1 1 d . . .
O24 O 0.766(3) 0.4816(17) -0.0884(16) 0.015(9) Uiso 1 1 d . . .
O25 O 0.706(3) 0.4249(18) 0.0238(17) 0.018(9) Uiso 1 1 d . . .
O26 O 0.513(2) 0.4627(16) 0.0748(15) 0.007(8) Uiso 1 1 d . . .
O27 O 0.765(3) 0.0402(17) 0.2080(16) 0.014(9) Uiso 1 1 d . . .
O28 O 0.676(4) 0.116(2) 0.108(2) 0.044(13) Uiso 1 1 d . . .
O29 O 0.709(3) 0.1697(17) 0.1953(16) 0.013(9) Uiso 1 1 d . . .
O30 O 0.869(3) 0.3672(18) -0.0953(17) 0.020(10) Uiso 1 1 d . . .
O31 O 1.091(3) 0.419(2) 0.0440(19) 0.031(11) Uiso 1 1 d . . .
O32 O 1.021(3) 0.2896(18) 0.0767(16) 0.018(9) Uiso 1 1 d . . .
O33 O 0.693(2) 0.4154(16) 0.1568(15) 0.007(8) Uiso 1 1 d . . .
O34 O 0.536(3) 0.3335(19) 0.1691(18) 0.025(10) Uiso 1 1 d . . .
O35 O 0.706(2) 0.2921(16) 0.2427(14) 0.006(8) Uiso 1 1 d . . .
O36 O 0.522(2) 0.2001(15) 0.2523(14) 0.004(8) Uiso 1 1 d . . .
O37 O 0.888(3) 0.3842(19) 0.2268(17) 0.022(10) Uiso 1 1 d . . .
O38 O 0.348(3) 0.4006(19) 0.1696(17) 0.023(10) Uiso 1 1 d . . .
O39 O 0.378(2) 0.2845(15) 0.2442(14) 0.004(8) Uiso 1 1 d . . .
O40 O 0.377(3) 0.3948(18) 0.2899(16) 0.016(9) Uiso 1 1 d . . .
O41 O 0.316(2) 0.3878(16) 0.4112(15) 0.006(8) Uiso 1 1 d . . .
O42 O 0.977(3) 0.4840(17) 0.2748(16) 0.013(9) Uiso 1 1 d . . .
O43 O 0.874(3) 0.3774(17) 0.3457(16) 0.013(9) Uiso 1 1 d . . .
O44 O 0.785(3) 0.492(2) 0.220(2) 0.039(12) Uiso 1 1 d . . .
O45 O 0.693(3) 0.2878(19) 0.3538(18) 0.025(10) Uiso 1 1 d . . .
O46 O 0.512(3) 0.1937(18) 0.3703(16) 0.017(9) Uiso 1 1 d . . .
O47 O 0.537(3) 0.3198(18) 0.2950(16) 0.016(9) Uiso 1 1 d . . .
O48 O 0.686(3) 0.3977(17) 0.2879(16) 0.015(9) Uiso 1 1 d . . .
O49 O 0.638(2) 0.5424(16) 0.1472(15) 0.008(8) Uiso 1 1 d . . .
O50 O 0.616(3) 0.5160(18) 0.2706(17) 0.020(10) Uiso 1 1 d . . .
O51 O 0.610(3) 0.5388(18) 0.3900(17) 0.021(10) Uiso 1 1 d . . .
O52 O 0.502(3) 0.4354(17) 0.3534(16) 0.015(9) Uiso 1 1 d . . .
O53 O 0.459(3) 0.448(2) 0.4749(19) 0.033(11) Uiso 1 1 d . . .
O54 O 0.778(3) 0.4891(16) 0.3288(15) 0.009(8) Uiso 1 1 d . . .
O55 O 0.903(3) 0.388(2) 0.1016(19) 0.030(11) Uiso 1 1 d . . .
O56 O 0.494(3) 0.2234(19) 0.0183(17) 0.022(10) Uiso 1 1 d . . .
O57 O 0.521(3) 0.438(2) 0.207(2) 0.036(12) Uiso 1 1 d . . .
O58 O 0.353(3) 0.164(2) 0.3167(19) 0.034(11) Uiso 1 1 d . . .
O59 O 0.366(3) 0.2807(19) 0.3578(18) 0.025(10) Uiso 1 1 d . . .
O60 O 1.057(3) 0.204(2) 0.4449(19) 0.032(11) Uiso 1 1 d . . .
O61 O 0.852(3) 0.3732(17) 0.4765(15) 0.012(9) Uiso 1 1 d . . .
O62 O 1.019(3) 0.410(2) 0.5285(19) 0.030(11) Uiso 1 1 d . . .
O63 O 0.928(3) 0.3183(19) 0.6282(17) 0.024(10) Uiso 1 1 d . . .
O64 O 0.888(3) 0.2618(19) 0.7481(18) 0.025(10) Uiso 1 1 d . . .
O65 O 0.704(2) 0.2221(15) 0.7089(14) 0.005(8) Uiso 1 1 d . . .
O66 O 0.600(3) 0.109(2) 0.767(2) 0.038(12) Uiso 1 1 d . . .
O67 O 0.358(3) 0.3002(18) 0.6591(17) 0.018(9) Uiso 1 1 d . . .
O68 O 0.538(3) 0.1131(19) 0.6512(18) 0.024(10) Uiso 1 1 d . . .
O69 O 0.416(3) 0.191(2) 0.6034(19) 0.032(11) Uiso 1 1 d . . .
O70 O 0.412(3) 0.0789(16) 0.5622(15) 0.008(8) Uiso 1 1 d . . .
O71 O 0.500(3) 0.1894(17) 0.4976(16) 0.015(9) Uiso 1 1 d . . .
O72 O 0.622(3) 0.0997(17) 0.5474(15) 0.011(8) Uiso 1 1 d . . .
O73 O 0.467(3) 0.3214(17) 0.5485(16) 0.014(9) Uiso 1 1 d . . .
O74 O 0.612(3) 0.216(2) 0.5913(18) 0.027(10) Uiso 1 1 d . . .
O75 O 0.563(3) 0.333(2) 0.6487(19) 0.030(11) Uiso 1 1 d . . .
O76 O 0.730(3) 0.1149(17) 0.6599(15) 0.012(9) Uiso 1 1 d . . .
O77 O 0.932(3) 0.060(2) 0.6625(19) 0.030(11) Uiso 1 1 d . . .
O78 O 0.873(3) 0.261(2) 0.4334(19) 0.031(11) Uiso 1 1 d . . .
O79 O 0.671(3) 0.285(2) 0.4899(19) 0.030 Uiso 1 1 d . . .
O80 O 0.781(3) 0.1919(17) 0.5407(16) 0.016(9) Uiso 1 1 d . . .
O81 O 0.881(3) 0.1345(18) 0.4653(17) 0.018(9) Uiso 1 1 d . . .
O82 O 0.736(3) 0.032(2) 0.4659(19) 0.032(11) Uiso 1 1 d . . .
O83 O 0.805(3) 0.0685(19) 0.5704(18) 0.025(10) Uiso 1 1 d . . .
O84 O 0.970(3) 0.1533(18) 0.5589(16) 0.018(9) Uiso 1 1 d . . .
O85 O 0.879(3) 0.1912(19) 0.6567(17) 0.022(10) Uiso 1 1 d . . .
O86 O 0.747(3) 0.3411(18) 0.6818(17) 0.018(9) Uiso 1 1 d . . .
O87 O 0.516(3) 0.2171(18) 0.6947(17) 0.020(10) Uiso 1 1 d . . .
O88 O 0.652(3) 0.4533(19) 0.6444(18) 0.026(10) Uiso 1 1 d . . .
O89 O 0.636(3) 0.4023(17) 0.5441(16) 0.013(9) Uiso 1 1 d . . .
O90 O 0.671(3) 0.4054(18) 0.4107(16) 0.017(9) Uiso 1 1 d . . .
O91 O 0.501(2) 0.3198(15) 0.4234(14) 0.002(8) Uiso 1 1 d . . .
O92 O 0.754(3) 0.2949(18) 0.5870(16) 0.016(9) Uiso 1 1 d . . .
O93 O 0.814(3) 0.411(2) 0.5847(19) 0.032(11) Uiso 1 1 d . . .
O94 O 0.952(4) 0.279(2) 0.529(2) 0.043(13) Uiso 1 1 d . . .
O95 O 0.685(3) 0.163(2) 0.4418(18) 0.027(10) Uiso 1 1 d . . .
O96 O 0.907(3) 0.4290(19) -0.0165(17) 0.022(10) Uiso 1 1 d . . .
K1 K 0.7581(11) -0.0481(7) 0.2712(7) 0.039(4) Uani 1 1 d . . .
K2 K 0.2368(19) 0.4051(11) 0.0924(13) 0.096(9) Uani 1 1 d . . .
K3 K 0.828(3) 0.5204(16) 0.0690(11) 0.130(12) Uani 1 1 d . . .
K4 K 0.338(3) 0.0203(16) 0.355(2) 0.066(13) Uani 0.50 1 d P . .
K5 K 0.4234(18) 0.5025(13) 0.2724(11) 0.057(7) Uani 0.75 1 d P . .
K6 K 0.652(3) 0.0260(14) 0.3824(12) 0.079(9) Uani 0.75 1 d P . .
Na1 Na 0.234(3) 0.2627(15) 0.1995(13) 0.064(10) Uani 1 1 d . . .
Na2 Na 0.321(2) 0.0773(17) 0.2593(14) 0.065(10) Uani 1 1 d . . .
Na3 Na 0.011(2) 0.4980(14) 0.1363(11) 0.039(7) Uani 1 1 d . . .
O1W O 0.319(4) 0.030(3) 0.085(3) 0.061(16) Uiso 1 1 d . . .
O2W O 0.682(3) 0.131(2) 0.3247(18) 0.026(10) Uiso 1 1 d . . .
O3W O 0.155(2) 0.4023(16) 0.4578(14) 0.005(8) Uiso 1 1 d . . .
O4W O 0.476(3) 0.067(2) 0.4249(19) 0.032(11) Uiso 1 1 d . . .
O5W O 0.145(5) 0.088(3) 0.280(3) 0.09(2) Uiso 1 1 d . . .
O6W O 0.319(3) 0.170(2) 0.175(2) 0.039(12) Uiso 1 1 d . . .
O7W O 0.111(4) 0.374(2) 0.176(2) 0.051(14) Uiso 1 1 d . . .
O8W O 0.325(4) 0.301(3) 0.095(2) 0.061(16) Uiso 1 1 d . . .
O9W O 0.371(4) 0.435(3) 0.006(3) 0.066(17) Uiso 1 1 d . . .
O10W O 0.291(5) 0.539(3) 0.214(3) 0.070(17) Uiso 1 1 d . . .
O11W O 0.936(4) 0.260(2) 0.300(2) 0.043(13) Uiso 1 1 d . . .
O12W O 0.812(2) 0.1945(15) 0.3571(14) 0.003(8) Uiso 1 1 d . . .
O13W O 0.913(4) 0.110(2) 0.312(2) 0.050(14) Uiso 1 1 d . . .
O14W O 0.195(4) 0.283(2) 0.823(2) 0.047(13) Uiso 1 1 d . . .
O15W O 0.911(3) 0.497(2) 0.408(2) 0.036(12) Uiso 1 1 d . . .
O16W O 0.588(3) 0.295(2) 0.7460(19) 0.030 Uiso 1 1 d . . .
O17W O 0.169(4) 0.409(3) 0.284(2) 0.058(15) Uiso 1 1 d . . .
O18W O 0.723(3) 0.331(2) 0.819(2) 0.037(12) Uiso 1 1 d . . .
O19W O 0.595(5) -0.019(3) 0.297(3) 0.076(19) Uiso 1 1 d . . .
O20W O 0.519(3) 0.217(2) 0.833(2) 0.036(12) Uiso 1 1 d . . .
O21W O 0.110(5) 0.237(3) 0.627(3) 0.09(2) Uiso 1 1 d . . .
P1 P 0.7051(12) 0.2485(8) 0.5489(7) 0.022(4) Uani 1 1 d . . .
P2 P 0.6565(13) 0.3234(9) 0.2967(7) 0.027(4) Uani 1 1 d . . .
P3 P 0.7659(11) 0.2656(9) 0.0615(7) 0.024(4) Uani 1 1 d . . .

loop_
_atom_site_aniso_label
_atom_site_aniso_U_11
_atom_site_aniso_U_22
_atom_site_aniso_U_33
_atom_site_aniso_U_23
_atom_site_aniso_U_13
_atom_site_aniso_U_12
W1 0.0134(13) 0.0172(14) 0.0108(13) 0.0044(10) 0.0000(10) -0.0011(11)
W2 0.0136(13) 0.0139(13) 0.0124(13) 0.0047(10) -0.0010(10) -0.0022(10)
W3 0.0203(13) 0.0118(13) 0.0131(13) 0.0051(10) -0.0001(11) -0.0031(11)
W4 0.0216(14) 0.0137(13) 0.0144(14) -0.0001(10) -0.0010(11) -0.0021(11)
W5 0.0156(13) 0.0152(13) 0.0109(13) 0.0031(10) -0.0004(10) 0.0002(11)
W6 0.0177(13) 0.0232(15) 0.0158(14) 0.0032(11) 0.0002(11) -0.0038(12)
W7 0.0286(15) 0.0200(14) 0.0141(14) 0.0017(11) -0.0006(12) -0.0020(12)
W8 0.0155(13) 0.0175(14) 0.0224(15) 0.0009(11) -0.0014(11) -0.0013(11)
W9 0.0269(15) 0.0186(14) 0.0131(14) 0.0038(10) -0.0007(11) -0.0085(12)
W10 0.0272(15) 0.0221(15) 0.0203(15) -0.0023(11) -0.0061(12) 0.0014(12)
W11 0.0242(15) 0.0179(14) 0.0248(15) -0.0024(11) -0.0003(12) -0.0042(12)
W12 0.0237(14) 0.0118(13) 0.0246(15) 0.0019(11) -0.0004(12) -0.0012(11)
W13 0.0288(15) 0.0161(14) 0.0165(14) 0.0024(11) -0.0041(12) -0.0017(12)
W14 0.0304(15) 0.0198(15) 0.0189(15) -0.0032(11) -0.0005(12) -0.0035(12)
W15 0.0198(14) 0.0259(15) 0.0184(14) 0.0018(11) -0.0042(11) 0.0045(12)
W16 0.0151(13) 0.0198(14) 0.0162(14) 0.0012(10) -0.0005(11) -0.0028(11)
W17 0.0292(16) 0.0278(16) 0.0261(16) -0.0094(12) -0.0056(13) 0.0005(13)
W18 0.0285(15) 0.0299(16) 0.0194(15) -0.0021(12) 0.0006(12) -0.0015(13)
W19 0.0313(15) 0.0245(15) 0.0200(15) 0.0042(11) -0.0061(12) 0.0001(13)
W20 0.0260(15) 0.0271(15) 0.0144(14) -0.0012(11) 0.0044(12) -0.0046(12)
W21 0.0325(16) 0.0260(16) 0.0225(16) -0.0008(12) -0.0052(13) -0.0034(13)
W22 0.0363(16) 0.0267(16) 0.0142(14) 0.0040(11) -0.0011(12) -0.0085(13)
W23 0.0253(15) 0.0261(16) 0.0269(16) -0.0050(12) -0.0012(12) 0.0013(13)
W24 0.0252(15) 0.0256(15) 0.0192(15) -0.0018(11) -0.0052(12) -0.0035(12)
Co1 0.016(4) 0.017(5) 0.020(5) 0.004(4) -0.003(4) -0.002(4)
Co2 0.019(4) 0.018(5) 0.013(4) 0.008(3) 0.000(4) -0.001(4)
Co3 0.012(4) 0.019(4) 0.006(4) 0.000(3) 0.005(3) -0.006(3)
Co4 0.017(4) 0.007(4) 0.017(4) 0.000(3) -0.005(3) -0.002(3)
Co5 0.022(5) 0.025(5) 0.017(5) -0.004(4) -0.004(4) -0.003(4)
Co6 0.024(5) 0.018(5) 0.013(4) 0.005(3) 0.001(4) -0.008(4)
K1 0.027(8) 0.036(9) 0.050(11) -0.005(8) 0.011(8) -0.010(7)
K2 0.092(17) 0.064(15) 0.14(2) -0.019(14) -0.059(17) 0.007(13)
K3 0.18(3) 0.15(3) 0.052(16) 0.001(16) 0.018(18) 0.01(2)
K4 0.06(2) 0.016(18) 0.12(4) 0.007(19) 0.00(2) 0.013(17)
K5 0.044(14) 0.074(18) 0.059(16) -0.036(13) 0.016(12) -0.019(13)
K6 0.13(3) 0.069(19) 0.045(16) -0.021(14) -0.013(17) -0.016(18)
Na1 0.10(3) 0.05(2) 0.037(19) 0.016(15) -0.027(18) -0.002(19)
Na2 0.06(2) 0.09(3) 0.05(2) 0.000(18) -0.031(16) 0.028(19)
Na3 0.036(16) 0.059(19) 0.023(15) -0.010(13) -0.005(12) -0.013(14)
P1 0.026(9) 0.031(10) 0.013(9) -0.013(7) -0.013(7) 0.013(8)
P2 0.023(9) 0.037(11) 0.015(9) 0.011(8) 0.008(7) 0.005(8)
P3 0.004(8) 0.041(11) 0.020(9) 0.008(8) 0.006(7) -0.006(8)

loop_
_atom_type_symbol
_atom_type_description
_atom_type_scat_dispersion_real
_atom_type_scat_dispersion_imag
_atom_type_scat_source
O O 0.0106 0.0060 'International Tables Vol C Tables 4.2.6.8 and 6.1.1.4'
H H 0.0000 0.0000 'International Tables Vol C Tables 4.2.6.8 and 6.1.1.4'
Na Na 0.0362 0.0249 'International Tables Vol C Tables 4.2.6.8 and 6.1.1.4'
P P 0.1023 0.0942 'International Tables Vol C Tables 4.2.6.8 and 6.1.1.4'
K K 0.2009 0.2494 'International Tables Vol C Tables 4.2.6.8 and 6.1.1.4'
Co Co 0.3494 0.9721 'International Tables Vol C Tables 4.2.6.8 and 6.1.1.4'
W W -0.8490 6.8722 'International Tables Vol C Tables 4.2.6.8 and 6.1.1.4'

loop_
_geom_angle_atom_site_label_1
_geom_angle_atom_site_label_2
_geom_angle_atom_site_label_3
_geom_angle
_geom_angle_site_symmetry_1
_geom_angle_site_symmetry_3
_geom_angle_publ_flag
O38 W1 O34 108.4(19) . . ?
O38 W1 O57 97.3(19) . . ?
O34 W1 O57 86.2(19) . . ?
O38 W1 O39 101.5(16) . . ?
O34 W1 O39 93.0(16) . . ?
O57 W1 O39 160.3(17) . . ?
O38 W1 O40 97.2(17) . . ?
O34 W1 O40 153.7(16) . . ?
O57 W1 O40 84.5(17) . . ?
O39 W1 O40 87.6(14) . . ?
O38 W1 O47 167.9(16) . . ?
O34 W1 O47 83.5(15) . . ?
O57 W1 O47 85.6(16) . . ?
O39 W1 O47 74.8(13) . . ?
O40 W1 O47 71.3(14) . . ?
O38 W1 K5 85.8(15) . . ?
O34 W1 K5 132.0(13) . . ?
O57 W1 K5 46.0(15) . . ?
O39 W1 K5 129.9(11) . . ?
O40 W1 K5 42.3(11) . . ?
O47 W1 K5 87.9(10) . . ?
O38 W1 Na1 65.4(14) . . ?
O34 W1 Na1 99.1(14) . . ?
O57 W1 Na1 162.8(14) . . ?
O39 W1 Na1 36.5(11) . . ?
O40 W1 Na1 96.9(12) . . ?
O47 W1 Na1 111.2(10) . . ?
K5 W1 Na1 127.8(7) . . ?
O38 W1 K2 14.9(14) . . ?
O34 W1 K2 97.6(13) . . ?
O57 W1 K2 107.5(14) . . ?
O39 W1 K2 92.1(10) . . ?
O40 W1 K2 108.6(11) . . ?
O47 W1 K2 166.9(9) . . ?
K5 W1 K2 100.7(6) . . ?
Na1 W1 K2 55.7(6) . . ?
O58 W2 O36 101.7(19) . . ?
O58 W2 O46 102.7(19) . . ?
O36 W2 O46 96.7(16) . . ?
O58 W2 O59 102(2) . . ?
O36 W2 O59 153.8(15) . . ?
O46 W2 O59 87.9(17) . . ?
O58 W2 O39 101.1(18) . . ?
O36 W2 O39 85.3(14) . . ?
O46 W2 O39 155.2(15) . . ?
O59 W2 O39 80.2(15) . . ?
O58 W2 O47 170.7(18) . . ?
O36 W2 O47 83.5(14) . . ?
O46 W2 O47 84.2(14) . . ?
O59 W2 O47 71.3(14) . . ?
O39 W2 O47 71.5(12) . . ?
O49 W3 O44 103.8(18) . . ?
O49 W3 O33 103.7(16) . . ?
O44 W3 O33 96.4(19) . . ?
O49 W3 O50 98.9(16) . . ?
O44 W3 O50 83.2(19) . . ?
O33 W3 O50 156.8(15) . . ?
O49 W3 O57 98.7(17) . . ?
O44 W3 O57 156.8(19) . . ?
O33 W3 O57 83.7(17) . . ?
O50 W3 O57 87.7(18) . . ?
O49 W3 O48 170.1(15) . . ?
O44 W3 O48 73.1(16) . . ?
O33 W3 O48 86.1(13) . . ?
O50 W3 O48 71.6(14) . . ?
O57 W3 O48 83.7(15) . . ?
O49 W3 K5 89.9(12) . . ?
O44 W3 K5 129.4(16) . . ?
O33 W3 K5 127.7(11) . . ?
O50 W3 K5 46.4(12) . . ?
O57 W3 K5 44.1(14) . . ?
O48 W3 K5 85.2(10) . . ?
O49 W3 K3 58.2(13) . . ?
O44 W3 K3 70.0(16) . . ?
O33 W3 K3 62.4(11) . . ?
O50 W3 K3 137.0(12) . . ?
O57 W3 K3 128.5(14) . . ?
O48 W3 K3 127.3(10) . . ?
K5 W3 K3 147.6(7) . . ?
O51 W4 O90 105.2(17) . . ?
O51 W4 O54 100.0(16) . . ?
O90 W4 O54 90.5(15) . . ?
O51 W4 O52 101.2(17) . . ?
O90 W4 O52 89.8(15) . . ?
O54 W4 O52 157.9(15) . . ?
O51 W4 O50 99.1(17) . . ?
O90 W4 O50 155.6(17) . . ?
O54 W4 O50 84.5(15) . . ?
O52 W4 O50 86.2(15) . . ?
O51 W4 O48 170.5(14) . . ?
O90 W4 O48 82.8(15) . . ?
O54 W4 O48 74.4(14) . . ?
O52 W4 O48 83.7(14) . . ?
O50 W4 O48 72.9(14) . . ?
O51 W4 K5 92.1(13) . . ?
O90 W4 K5 131.8(12) . . ?
O54 W4 K5 130.9(11) . . ?
O52 W4 K5 42.4(11) . . ?
O50 W4 K5 46.5(12) . . ?
O48 W4 K5 86.1(10) . . ?
O41 W5 O91 102.7(14) . . ?
O41 W5 O59 101.9(17) . . ?
O91 W5 O59 90.2(16) . . ?
O41 W5 O40 101.3(15) . . ?
O91 W5 O40 155.8(15) . . ?
O59 W5 O40 88.4(17) . . ?
O41 W5 O52 99.4(16) . . ?
O91 W5 O52 89.7(14) . . ?
O59 W5 O52 158.2(17) . . ?
O40 W5 O52 82.8(15) . . ?
O41 W5 O47 171.6(14) . . ?
O91 W5 O47 84.4(13) . . ?
O59 W5 O47 73.3(15) . . ?
O40 W5 O47 72.1(14) . . ?
O52 W5 O47 85.0(14) . . ?
O41 W5 K5 91.1(11) . . ?
O91 W5 K5 134.1(10) . . ?
O59 W5 K5 129.8(13) . . ?
O40 W5 K5 41.3(12) . . ?
O52 W5 K5 44.6(11) . . ?
O47 W5 K5 87.0(9) . . ?
O55 W6 O31 99.4(19) . . ?
O55 W6 O32 94.3(18) . . ?
O31 W6 O32 102.0(17) . . ?
O55 W6 O96 92.9(18) . . ?
O31 W6 O96 100.9(17) . . ?
O32 W6 O96 154.5(17) . . ?
O55 W6 O11 159.9(19) . . ?
O31 W6 O11 100.4(19) . . ?
O32 W6 O11 84.7(17) . . ?
O96 W6 O11 80.2(18) . . ?
O55 W6 O22 85.4(18) . . ?
O31 W6 O22 170.8(17) . . ?
O32 W6 O22 85.4(16) . . ?
O96 W6 O22 70.8(16) . . ?
O11 W6 O22 74.6(17) . . ?
O55 W6 K2 97.4(14) . 1_655 ?
O31 W6 K2 24.8(14) . 1_655 ?
O32 W6 K2 77.5(12) . 1_655 ?
O96 W6 K2 125.6(12) . 1_655 ?
O11 W6 K2 101.9(13) . 1_655 ?
O22 W6 K2 162.9(11) . 1_655 ?
O55 W6 K3 130.0(14) . 2_765 ?
O31 W6 K3 42.8(14) . 2_765 ?
O32 W6 K3 120.4(12) . 2_765 ?
O96 W6 K3 71.3(12) . 2_765 ?
O11 W6 K3 65.7(13) . 2_765 ?
O22 W6 K3 128.5(12) . 2_765 ?
K2 W6 K3 61.4(7) 1_655 2_765 ?
O55 W6 K3 46.9(14) . . ?
O31 W6 K3 84.4(15) . . ?
O32 W6 K3 141.1(12) . . ?
O96 W6 K3 52.7(13) . . ?
O11 W6 K3 132.4(13) . . ?
O22 W6 K3 93.3(13) . . ?
K2 W6 K3 100.9(7) 1_655 . ?
K3 W6 K3 90.4(7) 2_765 . ?
O24 W7 O25 102.7(17) . . ?
O24 W7 O23 106.8(17) . . ?
O25 W7 O23 92.3(17) . . ?
O24 W7 O96 95.3(17) . . ?
O25 W7 O96 93.6(17) . . ?
O23 W7 O96 155.3(17) . . ?
O24 W7 O30 98.8(17) . . ?
O25 W7 O30 157.7(16) . . ?
O23 W7 O30 87.0(17) . . ?
O96 W7 O30 78.6(16) . . ?
O24 W7 O22 163.6(16) . . ?
O25 W7 O22 85.2(16) . . ?
O23 W7 O22 87.0(16) . . ?
O96 W7 O22 69.6(15) . . ?
O30 W7 O22 72.6(15) . . ?
O24 W7 Na3 54.0(13) . 2_665 ?
O25 W7 Na3 131.2(13) . 2_665 ?
O23 W7 Na3 133.1(13) . 2_665 ?
O96 W7 Na3 54.0(12) . 2_665 ?
O30 W7 Na3 59.8(12) . 2_665 ?
O22 W7 Na3 110.1(11) . 2_665 ?
O24 W7 K2 21.3(14) . 2_665 ?
O25 W7 K2 85.4(13) . 2_665 ?
O23 W7 K2 120.4(13) . 2_665 ?
O96 W7 K2 84.1(12) . 2_665 ?
O30 W7 K2 114.1(12) . 2_665 ?
O22 W7 K2 151.3(11) . 2_665 ?
Na3 W7 K2 58.7(6) 2_665 2_665 ?
O24 W7 K3 82.2(14) . . ?
O25 W7 K3 47.8(13) . . ?
O23 W7 K3 139.8(14) . . ?
O96 W7 K3 53.0(13) . . ?
O30 W7 K3 131.3(12) . . ?
O22 W7 K3 93.0(12) . . ?
Na3 W7 K3 84.3(6) 2_665 . ?
K2 W7 K3 61.0(6) 2_665 . ?
O12 W8 O14 106(2) . . ?
O12 W8 O13 95(2) . . ?
O14 W8 O13 89.3(16) . . ?
O12 W8 O32 107(2) . . ?
O14 W8 O32 93.8(15) . . ?
O13 W8 O32 156.0(16) . . ?
O12 W8 O10 99(2) . . ?
O14 W8 O10 154.5(15) . . ?
O13 W8 O10 83.3(16) . . ?
O32 W8 O10 83.7(15) . . ?
O12 W8 O21 164(2) . . ?
O14 W8 O21 83.8(14) . . ?
O13 W8 O21 72.4(14) . . ?
O32 W8 O21 84.3(13) . . ?
O10 W8 O21 70.7(14) . . ?
O70 W9 O71 103.9(16) . . ?
O70 W9 O69 98.9(18) . . ?
O71 W9 O69 92.9(18) . . ?
O70 W9 O72 102.2(16) . . ?
O71 W9 O72 93.0(16) . . ?
O69 W9 O72 156.0(18) . . ?
O70 W9 O68 102.5(16) . . ?
O71 W9 O68 153.4(16) . . ?
O69 W9 O68 79.9(18) . . ?
O72 W9 O68 84.5(16) . . ?
O70 W9 O74 170.5(15) . . ?
O71 W9 O74 84.4(15) . . ?
O69 W9 O74 75.7(17) . . ?
O72 W9 O74 81.7(15) . . ?
O68 W9 O74 69.0(15) . . ?
O70 W9 K6 23.5(12) . 2_656 ?
O71 W9 K6 127.1(13) . 2_656 ?
O69 W9 K6 99.4(14) . 2_656 ?
O72 W9 K6 95.5(12) . 2_656 ?
O68 W9 K6 79.5(12) . 2_656 ?
O74 W9 K6 148.5(10) . 2_656 ?
O17 W10 O16 107.7(19) . . ?
O17 W10 O56 104.0(17) . . ?
O16 W10 O56 88.8(18) . . ?
O17 W10 O23 99.8(17) . . ?
O16 W10 O23 93.1(18) . . ?
O56 W10 O23 154.4(17) . . ?
O17 W10 O7 97.1(18) . . ?
O16 W10 O7 155.1(18) . . ?
O56 W10 O7 82.9(16) . . ?
O23 W10 O7 84.8(17) . . ?
O17 W10 O20 169.2(17) . . ?
O16 W10 O20 82.3(17) . . ?
O56 W10 O20 71.7(15) . . ?
O23 W10 O20 83.3(15) . . ?
O7 W10 O20 72.8(15) . . ?
O18 W11 O19 105(2) . . ?
O18 W11 O56 102(2) . . ?
O19 W11 O56 92.0(18) . . ?
O18 W11 O28 102(2) . . ?
O19 W11 O28 87(2) . . ?
O56 W11 O28 154.9(18) . . ?
O18 W11 O8 97(2) . . ?
O19 W11 O8 157.9(17) . . ?
O56 W11 O8 84.5(17) . . ?
O28 W11 O8 87.2(18) . . ?
O18 W11 O20 168(2) . . ?
O19 W11 O20 86.1(17) . . ?
O56 W11 O20 73.8(15) . . ?
O28 W11 O20 81.1(17) . . ?
O8 W11 O20 71.9(15) . . ?
O27 W12 O29 102.9(16) . . ?
O27 W12 O28 105.8(19) . . ?
O29 W12 O28 88.2(19) . . ?
O27 W12 O13 98.4(16) . . ?
O29 W12 O13 92.6(17) . . ?
O28 W12 O13 154.9(18) . . ?
O27 W12 O9 99.1(16) . . ?
O29 W12 O9 158.0(15) . . ?
O28 W12 O9 86.5(19) . . ?
O13 W12 O9 83.5(17) . . ?
O27 W12 O21 168.4(14) . . ?
O29 W12 O21 84.9(14) . . ?
O28 W12 O21 82.8(17) . . ?
O13 W12 O21 72.3(14) . . ?
O9 W12 O21 73.3(14) . . ?
O82 W13 O95 105(2) . . ?
O82 W13 O72 102.2(18) . . ?
O95 W13 O72 89.7(16) . . ?
O82 W13 O81 103.2(18) . . ?
O95 W13 O81 92.6(17) . . ?
O72 W13 O81 152.9(16) . . ?
O82 W13 O83 99.4(18) . . ?
O95 W13 O83 155.3(18) . . ?
O72 W13 O83 81.1(15) . . ?
O81 W13 O83 85.6(16) . . ?
O82 W13 O80 169.7(17) . . ?
O95 W13 O80 84.2(16) . . ?
O72 W13 O80 82.1(14) . . ?
O81 W13 O80 71.3(15) . . ?
O83 W13 O80 71.9(15) . . ?
O82 W13 K6 32.9(15) . . ?
O95 W13 K6 72.2(15) . . ?
O72 W13 K6 99.6(12) . . ?
O81 W13 K6 106.8(13) . . ?
O83 W13 K6 131.9(13) . . ?
O80 W13 K6 156.3(10) . . ?
O82 W13 K4 80.0(15) . 2_656 ?
O95 W13 K4 138.2(14) . 2_656 ?
O72 W13 K4 49.3(11) . 2_656 ?
O81 W13 K4 127.3(12) . 2_656 ?
O83 W13 K4 43.0(13) . 2_656 ?
O80 W13 K4 96.3(11) . 2_656 ?
K6 W13 K4 102.8(8) . 2_656 ?
O88 W14 O89 109.7(19) . . ?
O88 W14 O93 98(2) . . ?
O89 W14 O93 91.9(17) . . ?
O88 W14 O75 102.1(19) . . ?
O89 W14 O75 94.0(17) . . ?
O93 W14 O75 155.7(18) . . ?
O88 W14 O86 96.2(18) . . ?
O89 W14 O86 153.9(17) . . ?
O93 W14 O86 81.5(16) . . ?
O75 W14 O86 82.9(16) . . ?
O88 W14 O92 163.6(17) . . ?
O89 W14 O92 84.2(15) . . ?
O93 W14 O92 72.3(16) . . ?
O75 W14 O92 84.8(15) . . ?
O86 W14 O92 69.7(14) . . ?
O88 W14 K5 19.2(14) . 2_666 ?
O89 W14 K5 120.6(13) . 2_666 ?
O93 W14 K5 111.8(14) . 2_666 ?
O75 W14 K5 85.2(13) . 2_666 ?
O86 W14 K5 85.1(12) . 2_666 ?
O92 W14 K5 153.9(10) . 2_666 ?
O60 W15 O78 104(2) . . ?
O60 W15 O81 97.9(19) . . ?
O78 W15 O81 93.3(18) . . ?
O60 W15 O94 107(2) . . ?
O78 W15 O94 89(2) . . ?
O81 W15 O94 153.7(18) . . ?
O60 W15 O84 98.5(18) . . ?
O78 W15 O84 157.6(18) . . ?
O81 W15 O84 84.6(16) . . ?
O94 W15 O84 83.6(18) . . ?
O60 W15 O80 167.2(17) . . ?
O78 W15 O80 84.7(16) . . ?
O81 W15 O80 71.7(15) . . ?
O94 W15 O80 82.4(17) . . ?
O84 W15 O80 73.5(14) . . ?
O42 W16 O43 105.1(16) . . ?
O42 W16 O37 106.2(17) . . ?
O43 W16 O37 97.5(17) . . ?
O42 W16 O44 100.5(17) . . ?
O43 W16 O44 151.5(17) . . ?
O37 W16 O44 87.0(19) . . ?
O42 W16 O54 96.9(15) . . ?
O43 W16 O54 88.2(15) . . ?
O37 W16 O54 153.8(16) . . ?
O44 W16 O54 76.5(17) . . ?
O42 W16 O48 165.2(15) . . ?
O43 W16 O48 82.9(14) . . ?
O37 W16 O48 84.7(15) . . ?
O44 W16 O48 69.5(15) . . ?
O54 W16 O48 70.6(13) . . ?
O42 W16 Na3 57.4(12) . 1_655 ?
O43 W16 Na3 140.5(12) . 1_655 ?
O37 W16 Na3 61.0(13) . 1_655 ?
O44 W16 Na3 65.4(14) . 1_655 ?
O54 W16 Na3 126.3(10) . 1_655 ?
O48 W16 Na3 123.3(9) . 1_655 ?
O1 W17 O8 101.1(19) . . ?
O1 W17 O6 102.2(19) . . ?
O8 W17 O6 90.0(18) . . ?
O1 W17 O7 102.6(18) . . ?
O8 W17 O7 87.3(18) . . ?
O6 W17 O7 155.0(19) . . ?
O1 W17 O2 101(2) . . ?
O8 W17 O2 158(2) . . ?
O6 W17 O2 83.2(19) . . ?
O7 W17 O2 90.0(18) . . ?
O1 W17 O20 173.5(16) . . ?
O8 W17 O20 73.9(17) . . ?
O6 W17 O20 82.1(17) . . ?
O7 W17 O20 73.3(16) . . ?
O2 W17 O20 84.1(18) . . ?
O3 W18 O30 103.3(18) . . ?
O3 W18 O11 102(2) . . ?
O30 W18 O11 85.6(18) . . ?
O3 W18 O4 100.9(18) . . ?
O30 W18 O4 155.7(16) . . ?
O11 W18 O4 88.5(17) . . ?
O3 W18 O2 102(2) . . ?
O30 W18 O2 89.9(19) . . ?
O11 W18 O2 156(2) . . ?
O4 W18 O2 85.9(18) . . ?
O77 W19 O83 101.6(19) . . ?
O77 W19 O85 102.8(19) . . ?
O83 W19 O85 154.6(17) . . ?
O77 W19 O76 105.4(17) . . ?
O83 W19 O76 83.9(16) . . ?
O85 W19 O76 82.7(16) . . ?
O77 W19 O84 101.1(18) . . ?
O83 W19 O84 93.7(17) . . ?
O85 W19 O84 88.6(16) . . ?
O76 W19 O84 153.3(15) . . ?
O77 W19 O80 168.7(17) . . ?
O83 W19 O80 70.9(15) . . ?
O85 W19 O80 86.0(14) . . ?
O76 W19 O80 82.6(13) . . ?
O84 W19 O80 71.6(14) . . ?
O77 W19 K4 82.1(15) . 2_656 ?
O83 W19 K4 45.2(14) . 2_656 ?
O85 W19 K4 132.3(13) . 2_656 ?
O76 W19 K4 51.0(12) . 2_656 ?
O84 W19 K4 137.7(14) . 2_656 ?
O80 W19 K4 97.4(10) . 2_656 ?
O67 W20 O73 104.7(17) . . ?
O67 W20 O75 100.5(18) . . ?
O73 W20 O75 94.2(17) . . ?
O67 W20 O87 97.5(17) . . ?
O73 W20 O87 157.8(16) . . ?
O75 W20 O87 80.5(17) . . ?
O67 W20 O69 100.0(18) . . ?
O73 W20 O69 94.6(16) . . ?
O75 W20 O69 154.9(17) . . ?
O87 W20 O69 82.5(16) . . ?
O67 W20 O74 165.3(15) . . ?
O73 W20 O74 87.4(15) . . ?
O75 W20 O74 86.6(16) . . ?
O87 W20 O74 70.8(15) . . ?
O69 W20 O74 70.4(15) . . ?
O64 W21 O86 104.7(18) . . ?
O64 W21 O63 102.7(18) . . ?
O86 W21 O63 90.7(17) . . ?
O64 W21 O85 100.2(18) . . ?
O86 W21 O85 154.0(17) . . ?
O63 W21 O85 90.9(17) . . ?
O64 W21 O65 101.0(16) . . ?
O86 W21 O65 82.7(15) . . ?
O63 W21 O65 156.3(15) . . ?
O85 W21 O65 85.4(15) . . ?
O64 W21 O92 172.7(16) . . ?
O86 W21 O92 69.8(15) . . ?
O63 W21 O92 73.0(15) . . ?
O85 W21 O92 85.9(15) . . ?
O65 W21 O92 83.3(13) . . ?
O66 W22 O68 105.3(19) . . ?
O66 W22 O87 104.2(19) . . ?
O68 W22 O87 89.2(18) . . ?
O66 W22 O76 103.3(18) . . ?
O68 W22 O76 86.8(17) . . ?
O87 W22 O76 152.3(15) . . ?
O66 W22 O65 99.9(18) . . ?
O68 W22 O65 154.8(15) . . ?
O87 W22 O65 83.4(15) . . ?
O76 W22 O65 88.7(14) . . ?
O66 W22 O74 172.5(18) . . ?
O68 W22 O74 69.1(15) . . ?
O87 W22 O74 71.3(15) . . ?
O76 W22 O74 81.7(14) . . ?
O65 W22 O74 85.7(13) . . ?
O66 W22 K4 84.4(17) . 2_656 ?
O68 W22 K4 51.2(14) . 2_656 ?
O87 W22 K4 139.9(13) . 2_656 ?
O76 W22 K4 46.8(12) . 2_656 ?
O65 W22 K4 134.4(11) . 2_656 ?
O74 W22 K4 95.3(12) . 2_656 ?
O5 W23 O10 104(2) . . ?
O5 W23 O9 101(2) . . ?
O10 W23 O9 91.7(18) . . ?
O5 W23 O6 104(2) . . ?
O10 W23 O6 151.5(19) . . ?
O9 W23 O6 87.7(18) . . ?
O5 W23 O4 101.2(18) . . ?
O10 W23 O4 85.5(16) . . ?
O9 W23 O4 157.7(17) . . ?
O6 W23 O4 84.4(16) . . ?
O61 W24 O62 101.9(17) . . ?
O61 W24 O94 90.0(19) . . ?
O62 W24 O94 105(2) . . ?
O61 W24 O93 95.8(17) . . ?
O62 W24 O93 101.4(19) . . ?
O94 W24 O93 151.0(19) . . ?
O61 W24 O63 158.4(16) . . ?
O62 W24 O63 99.7(17) . . ?
O94 W24 O63 83.2(19) . . ?
O93 W24 O63 81.1(17) . . ?
O61 W24 O92 87.7(14) . . ?
O62 W24 O92 167.8(16) . . ?
O94 W24 O92 82.0(17) . . ?
O93 W24 O92 69.9(15) . . ?
O63 W24 O92 71.1(14) . . ?
O37 Co1 O14 90.6(15) . . ?
O37 Co1 O55 88.6(16) . . ?
O14 Co1 O55 89.7(15) . . ?
O37 Co1 O33 98.1(15) . . ?
O14 Co1 O33 170.9(14) . . ?
O55 Co1 O33 93.0(15) . . ?
O37 Co1 O35 94.7(14) . . ?
O14 Co1 O35 88.6(13) . . ?
O55 Co1 O35 176.3(16) . . ?
O33 Co1 O35 88.2(12) . . ?
O37 Co1 O15 179.3(18) . . ?
O14 Co1 O15 90.1(16) . . ?
O55 Co1 O15 91.7(18) . . ?
O33 Co1 O15 81.2(16) . . ?
O35 Co1 O15 85.0(15) . . ?
O29 Co2 O36 88.9(14) . . ?
O29 Co2 O19 85.1(16) . . ?
O36 Co2 O19 87.0(15) . . ?
O29 Co2 O34 173.7(15) . . ?
O36 Co2 O34 97.4(14) . . ?
O19 Co2 O34 95.9(17) . . ?
O29 Co2 O35 91.3(14) . . ?
O36 Co2 O35 95.4(13) . . ?
O19 Co2 O35 175.7(15) . . ?
O34 Co2 O35 87.4(15) . . ?
O29 Co2 O15 92.7(16) . . ?
O36 Co2 O15 178.5(17) . . ?
O19 Co2 O15 93.3(18) . . ?
O34 Co2 O15 81.0(17) . . ?
O35 Co2 O15 84.4(16) . . ?
O90 Co3 O78 171.5(16) . . ?
O90 Co3 O61 93.2(15) . . ?
O78 Co3 O61 83.9(16) . . ?
O90 Co3 O43 98.6(15) . . ?
O78 Co3 O43 89.5(16) . . ?
O61 Co3 O43 93.2(14) . . ?
O90 Co3 O79 84.8(15) . . ?
O78 Co3 O79 87.2(16) . . ?
O61 Co3 O79 89.3(15) . . ?
O43 Co3 O79 175.6(16) . . ?
O90 Co3 O45 90.2(15) . . ?
O78 Co3 O45 92.2(17) . . ?
O61 Co3 O45 175.1(14) . . ?
O43 Co3 O45 89.8(15) . . ?
O79 Co3 O45 87.5(15) . . ?
O95 Co4 O71 85.7(15) . . ?
O95 Co4 O91 170.0(16) . . ?
O71 Co4 O91 93.0(14) . . ?
O95 Co4 O46 91.2(16) . . ?
O71 Co4 O46 90.0(15) . . ?
O91 Co4 O46 98.7(14) . . ?
O95 Co4 O45 90.6(16) . . ?
O71 Co4 O45 175.7(15) . . ?
O91 Co4 O45 90.3(14) . . ?
O46 Co4 O45 92.2(15) . . ?
O95 Co4 O79 87.9(16) . . ?
O71 Co4 O79 89.3(15) . . ?
O91 Co4 O79 82.2(14) . . ?
O46 Co4 O79 178.9(15) . . ?
O45 Co4 O79 88.4(15) . . ?
O91 Co5 O89 171.2(14) . . ?
O91 Co5 O73 90.0(14) . . ?
O89 Co5 O73 87.5(15) . . ?
O91 Co5 O90 87.3(14) . . ?
O89 Co5 O90 94.2(15) . . ?
O73 Co5 O90 173.6(15) . . ?
O91 Co5 O53 98.1(15) . . ?
O89 Co5 O53 90.3(16) . . ?
O73 Co5 O53 87.5(15) . . ?
O90 Co5 O53 98.6(15) . . ?
O91 Co5 O79 83.0(15) . . ?
O89 Co5 O79 88.6(15) . . ?
O73 Co5 O79 92.0(15) . . ?
O90 Co5 O79 81.9(15) . . ?
O53 Co5 O79 178.8(17) . . ?
O25 Co6 O16 88.6(16) . . ?
O25 Co6 O33 95.4(14) . . ?
O16 Co6 O33 171.7(15) . . ?
O25 Co6 O34 174.7(16) . . ?
O16 Co6 O34 93.6(17) . . ?
O33 Co6 O34 81.8(15) . . ?
O25 Co6 O26 86.8(14) . . ?
O16 Co6 O26 89.7(15) . . ?
O33 Co6 O26 97.8(13) . . ?
O34 Co6 O26 98.0(15) . . ?
O25 Co6 O15 93.2(16) . . ?
O16 Co6 O15 90.4(18) . . ?
O33 Co6 O15 82.1(16) . . ?
O34 Co6 O15 82.0(17) . . ?
O26 Co6 O15 180(2) . . ?
O25 Co6 K3 45.4(12) . . ?
O16 Co6 K3 133.6(12) . . ?
O33 Co6 K3 51.6(10) . . ?
O34 Co6 K3 132.8(13) . . ?
O26 Co6 K3 83.1(10) . . ?
O15 Co6 K3 96.9(13) . . ?
W18 O2 W17 153(3) . . ?
W18 O4 W23 149(2) . . ?
W17 O6 W23 156(3) . . ?
W17 O7 W10 125(2) . . ?
W17 O8 W11 125(2) . . ?
W23 O9 W12 125(2) . . ?
W23 O10 W8 131(2) . . ?
W18 O11 W6 126(2) . . ?
W8 O12 Na1 138(3) . 1_655 ?
W8 O13 W12 124(2) . . ?
W8 O14 Co1 143.2(19) . . ?
P3 O15 Co1 125(3) . . ?
P3 O15 Co2 120(3) . . ?
Co1 O15 Co2 94.8(19) . . ?
P3 O15 Co6 119(3) . . ?
Co1 O15 Co6 95(2) . . ?
Co2 O15 Co6 94.7(19) . . ?
W10 O16 Co6 146(2) . . ?
W11 O19 Co2 145(2) . . ?
P3 O20 W11 126(2) . . ?
P3 O20 W10 122(2) . . ?
W11 O20 W10 88.3(14) . . ?
P3 O20 W17 130(2) . . ?
W11 O20 W17 88.7(14) . . ?
W10 O20 W17 89.0(14) . . ?
P3 O21 W12 125.0(19) . . ?
P3 O21 W8 126(2) . . ?
W12 O21 W8 91.1(11) . . ?
P3 O22 W6 128(2) . . ?
P3 O22 W7 124(2) . . ?
W6 O22 W7 93.9(15) . . ?
W7 O23 W10 145(2) . . ?
W7 O24 K2 144(2) . 2_665 ?
W7 O25 Co6 143(2) . . ?
W7 O25 K3 105.5(16) . . ?
Co6 O25 K3 105.6(16) . . ?
W12 O27 K1 176(2) . . ?
W12 O28 W11 152(3) . . ?
W12 O29 Co2 145(2) . . ?
W18 O30 W7 129(2) . . ?
W6 O31 K2 136(2) . 1_655 ?
W6 O31 K3 111(2) . 2_765 ?
K2 O31 K3 99.6(18) 1_655 2_765 ?
W6 O32 W8 145(2) . . ?
W3 O33 Co6 129.4(18) . . ?
W3 O33 Co1 128.6(18) . . ?
Co6 O33 Co1 100.7(15) . . ?
W3 O33 K3 87.0(13) . . ?
Co6 O33 K3 97.9(13) . . ?
Co1 O33 K3 97.8(13) . . ?
W1 O34 Co6 127(2) . . ?
W1 O34 Co2 131(2) . . ?
Co6 O34 Co2 101.4(18) . . ?
P2 O35 Co2 123.7(19) . . ?
P2 O35 Co1 123.5(19) . . ?
Co2 O35 Co1 95.8(13) . . ?
W2 O36 Co2 137.7(18) . . ?
W16 O37 Co1 138(2) . . ?
W1 O38 K2 155(2) . . ?
W1 O39 W2 124.0(17) . . ?
W1 O39 Na1 114.5(16) . . ?
W2 O39 Na1 121.5(16) . . ?
W5 O40 W1 124.7(19) . . ?
W5 O40 K5 106.0(18) . . ?
W1 O40 K5 101.6(15) . . ?
W16 O43 Co3 136(2) . . ?
W3 O44 W16 129(2) . . ?
W3 O44 K3 80.0(17) . . ?
W16 O44 K3 128(2) . . ?
P2 O45 Co4 123(2) . . ?
P2 O45 Co3 123(2) . . ?
Co4 O45 Co3 92.3(15) . . ?
W2 O46 Co4 135(2) . . ?
P2 O47 W1 127(2) . . ?
P2 O47 W5 123(2) . . ?
W1 O47 W5 90.7(12) . . ?
P2 O47 W2 126(2) . . ?
W1 O47 W2 89.6(12) . . ?
W5 O47 W2 88.5(11) . . ?
P2 O48 W4 128(2) . . ?
P2 O48 W3 125(2) . . ?
W4 O48 W3 91.5(12) . . ?
P2 O48 W16 123(2) . . ?
W4 O48 W16 89.8(12) . . ?
W3 O48 W16 87.7(11) . . ?
W3 O49 K3 94.1(15) . . ?
W4 O50 W3 124(2) . . ?
W4 O50 K5 99.4(16) . . ?
W3 O50 K5 99.5(16) . . ?
W5 O52 W4 149(2) . . ?
W5 O52 K5 101.3(16) . . ?
W4 O52 K5 104.4(15) . . ?
W4 O54 W16 124.9(18) . . ?
W6 O55 Co1 142(2) . . ?
W6 O55 K3 106.6(18) . . ?
Co1 O55 K3 106.6(18) . . ?
W6 O55 Na3 103.3(18) . 1_655 ?
Co1 O55 Na3 109.8(18) . 1_655 ?
K3 O55 Na3 59.5(12) . 1_655 ?
W11 O56 W10 126(2) . . ?
W1 O57 W3 151(3) . . ?
W1 O57 K5 101.1(19) . . ?
W3 O57 K5 102(2) . . ?
W2 O58 Na2 134(3) . . ?
W2 O58 K4 140(2) . . ?
Na2 O58 K4 49.2(14) . . ?
W5 O59 W2 127(2) . . ?
W24 O61 Co3 147(2) . . ?
W21 O63 W24 127(2) . . ?
W22 O65 W21 145.4(19) . . ?
W22 O68 W9 132(2) . . ?
W22 O68 K4 103.2(17) . 2_656 ?
W9 O68 K4 101.4(17) . 2_656 ?
W9 O69 W20 123(2) . . ?
W9 O70 K6 140.4(19) . 2_656 ?
W9 O71 Co4 146(2) . . ?
W9 O72 W13 147.5(19) . . ?
W9 O72 K4 109.6(15) . 2_656 ?
W13 O72 K4 102.8(15) . 2_656 ?
W20 O73 Co5 141(2) . . ?
P1 O74 W9 125(2) . . ?
P1 O74 W20 124(2) . . ?
W9 O74 W20 90.2(14) . . ?
P1 O74 W22 128(2) . . ?
W9 O74 W22 90.2(13) . . ?
W20 O74 W22 89.0(13) . . ?
W20 O75 W14 140(2) . . ?
W22 O76 W19 153(2) . . ?
W22 O76 K4 106.4(15) . 2_656 ?
W19 O76 K4 99.9(16) . 2_656 ?
W15 O78 Co3 150(3) . . ?
P1 O79 Co5 125(3) . . ?
P1 O79 Co3 124(2) . . ?
Co5 O79 Co3 91.3(15) . . ?
P1 O79 Co4 124(2) . . ?
Co5 O79 Co4 91.5(16) . . ?
Co3 O79 Co4 91.8(16) . . ?
P1 O80 W13 124(2) . . ?
P1 O80 W15 122(2) . . ?
W13 O80 W15 91.4(13) . . ?
P1 O80 W19 127(2) . . ?
W13 O80 W19 90.3(12) . . ?
W15 O80 W19 90.3(12) . . ?
W15 O81 W13 125(2) . . ?
W13 O82 K6 123(2) . . ?
W19 O83 W13 126(2) . . ?
W19 O83 K4 107.4(19) . 2_656 ?
W13 O83 K4 109.1(18) . 2_656 ?
W19 O84 W15 124.2(19) . . ?
W19 O85 W21 154(2) . . ?
W21 O86 W14 129(2) . . ?
W22 O87 W20 128(2) . . ?
W14 O88 K5 148(2) . 2_666 ?
W14 O89 Co5 149(2) . . ?
W4 O90 Co3 135(2) . . ?
W4 O90 Co5 120.7(19) . . ?
Co3 O90 Co5 101.9(16) . . ?
W5 O91 Co5 121.9(17) . . ?
W5 O91 Co4 132.0(18) . . ?
Co5 O91 Co4 103.2(14) . . ?
P1 O92 W14 126(2) . . ?
P1 O92 W21 130(2) . . ?
W14 O92 W21 91.2(13) . . ?
P1 O92 W24 119(2) . . ?
W14 O92 W24 89.8(12) . . ?
W21 O92 W24 89.0(12) . . ?
W14 O93 W24 127(2) . . ?
W24 O94 W15 149(3) . . ?
W13 O95 Co4 149(2) . . ?
W6 O96 W7 125(2) . . ?
W6 O96 K3 97.9(16) . . ?
W7 O96 K3 96.8(16) . . ?
O27 K1 O19W 86.3(19) . . ?
O27 K1 K6 92.6(12) . . ?
O19W K1 K6 46.5(18) . . ?
O31 K2 O38 160(2) 1_455 . ?
O31 K2 O24 85.9(16) 1_455 2_665 ?
O38 K2 O24 86.7(15) . 2_665 ?
O31 K2 O7W 80.1(18) 1_455 . ?
O38 K2 O7W 82.4(18) . . ?
O24 K2 O7W 99.2(18) 2_665 . ?
O31 K2 O8W 117(2) 1_455 . ?
O38 K2 O8W 75.8(18) . . ?
O24 K2 O8W 152.9(19) 2_665 . ?
O7W K2 O8W 99(2) . . ?
O31 K2 O9W 101(2) 1_455 . ?
O38 K2 O9W 96.9(18) . . ?
O24 K2 O9W 82.1(18) 2_665 . ?
O7W K2 O9W 178(2) . . ?
O8W K2 O9W 80(2) . . ?
O31 K2 Na1 112.8(15) 1_455 . ?
O38 K2 Na1 62.9(12) . . ?
O24 K2 Na1 139.0(15) 2_665 . ?
O7W K2 Na1 52.8(14) . . ?
O8W K2 Na1 47.6(15) . . ?
O9W K2 Na1 125.7(17) . . ?
O31 K2 Na3 54.6(13) 1_455 . ?
O38 K2 Na3 106.0(14) . . ?
O24 K2 Na3 55.3(11) 2_665 . ?
O7W K2 Na3 52.5(14) . . ?
O8W K2 Na3 149.6(17) . . ?
O9W K2 Na3 129.1(16) . . ?
Na1 K2 Na3 105.2(10) . . ?
O31 K2 W6 19.4(11) 1_455 1_455 ?
O38 K2 W6 150.8(14) . 1_455 ?
O24 K2 W6 103.2(11) 2_665 1_455 ?
O7W K2 W6 69.1(13) . 1_455 ?
O8W K2 W6 102.1(15) . 1_455 ?
O9W K2 W6 111.5(16) . 1_455 ?
Na1 K2 W6 93.8(8) . 1_455 ?
Na3 K2 W6 61.3(5) . 1_455 ?
O31 K2 W7 76.9(12) 1_455 2_665 ?
O38 K2 W7 99.1(12) . 2_665 ?
O24 K2 W7 14.7(9) 2_665 2_665 ?
O7W K2 W7 108.5(15) . 2_665 ?
O8W K2 W7 151.3(16) . 2_665 ?
O9W K2 W7 72.9(14) . 2_665 ?
Na1 K2 W7 153.6(11) . 2_665 ?
Na3 K2 W7 59.1(5) . 2_665 ?
W6 K2 W7 95.7(5) 1_455 2_665 ?
O31 K2 K3 45.2(13) 1_455 2_665 ?
O38 K2 K3 148.4(14) . 2_665 ?
O24 K2 K3 74.2(12) 2_665 2_665 ?
O7W K2 K3 124.8(15) . 2_665 ?
O8W K2 K3 111.0(17) . 2_665 ?
O9W K2 K3 56.4(15) . 2_665 ?
Na1 K2 K3 144.6(10) . 2_665 ?
Na3 K2 K3 83.7(8) . 2_665 ?
W6 K2 K3 60.1(6) 1_455 2_665 ?
W7 K2 K3 59.6(6) 2_665 2_665 ?
O31 K2 W1 164.4(16) 1_455 . ?
O38 K2 W1 10.5(10) . . ?
O24 K2 W1 96.6(11) 2_665 . ?
O7W K2 W1 84.3(14) . . ?
O8W K2 W1 65.3(14) . . ?
O9W K2 W1 94.7(14) . . ?
Na1 K2 W1 56.2(7) . . ?
Na3 K2 W1 114.7(8) . . ?
W6 K2 W1 148.9(8) 1_455 . ?
W7 K2 W1 108.3(6) 2_665 . ?
K3 K2 W1 150.2(9) 2_665 . ?
O31 K3 O55 112.2(16) 2_765 . ?
O31 K3 Na3 102.3(15) 2_765 1_655 ?
O55 K3 Na3 61.1(12) . 1_655 ?
O31 K3 O25 95.0(14) 2_765 . ?
O55 K3 O25 67.2(13) . . ?
Na3 K3 O25 128.3(15) 1_655 . ?
O31 K3 O49 133.9(16) 2_765 . ?
O55 K3 O49 110.8(13) . . ?
Na3 K3 O49 112.5(12) 1_655 . ?
O25 K3 O49 86.7(14) . . ?
O31 K3 O96 64.1(13) 2_765 . ?
O55 K3 O96 52.8(12) . . ?
Na3 K3 O96 91.7(13) 1_655 . ?
O25 K3 O96 53.5(12) . . ?
O49 K3 O96 139.7(16) . . ?
O31 K3 O33 153.7(17) 2_765 . ?
O55 K3 O33 59.5(12) . . ?
Na3 K3 O33 94.8(11) 1_655 . ?
O25 K3 O33 58.7(11) . . ?
O49 K3 O33 52.3(10) . . ?
O96 K3 O33 95.9(13) . . ?
O31 K3 O9W 75.3(15) 2_765 2_665 ?
O55 K3 O9W 126.2(18) . 2_665 ?
Na3 K3 O9W 172.7(18) 1_655 2_665 ?
O25 K3 O9W 59.0(14) . 2_665 ?
O49 K3 O9W 66.3(14) . 2_665 ?
O96 K3 O9W 93.3(15) . 2_665 ?
O33 K3 O9W 89.9(15) . 2_665 ?
O31 K3 O44 158.0(18) 2_765 . ?
O55 K3 O44 77.6(13) . . ?
Na3 K3 O44 64.2(11) 1_655 . ?
O25 K3 O44 107.1(14) . . ?
O49 K3 O44 49.8(11) . . ?
O96 K3 O44 130.2(15) . . ?
O33 K3 O44 48.4(11) . . ?
O9W K3 O44 115.8(16) 2_665 . ?
O31 K3 W3 161.4(15) 2_765 . ?
O55 K3 W3 84.2(10) . . ?
Na3 K3 W3 93.1(8) 1_655 . ?
O25 K3 W3 83.3(11) . . ?
O49 K3 W3 27.7(6) . . ?
O96 K3 W3 126.4(13) . . ?
O33 K3 W3 30.5(7) . . ?
O9W K3 W3 88.1(13) 2_665 . ?
O44 K3 W3 30.0(8) . . ?
O31 K3 W7 71.9(11) 2_765 . ?
O55 K3 W7 66.3(11) . . ?
Na3 K3 W7 119.5(12) 1_655 . ?
O25 K3 W7 26.7(8) . . ?
O49 K3 W7 112.2(12) . . ?
O96 K3 W7 30.1(8) . . ?
O33 K3 W7 82.3(10) . . ?
O9W K3 W7 66.6(12) 2_665 . ?
O44 K3 W7 129.4(12) . . ?
W3 K3 W7 109.4(9) . . ?
O31 K3 W6 25.9(9) 2_765 2_765 ?
O55 K3 W6 112.5(13) . 2_765 ?
Na3 K3 W6 80.3(9) 1_655 2_765 ?
O25 K3 W6 119.6(11) . 2_765 ?
O49 K3 W6 135.4(12) . 2_765 ?
O96 K3 W6 78.1(9) . 2_765 ?
O33 K3 W6 172.0(13) . 2_765 ?
O9W K3 W6 95.6(12) 2_665 2_765 ?
O44 K3 W6 132.7(13) . 2_765 ?
W3 K3 W6 155.1(11) . 2_765 ?
W7 K3 W6 94.6(6) . 2_765 ?
Na2 K4 O4W 118.0(18) . . ?
Na2 K4 O83 129(2) . 2_656 ?
O4W K4 O83 110.2(19) . 2_656 ?
Na2 K4 O58 53.8(14) . . ?
O4W K4 O58 71.8(15) . . ?
O83 K4 O58 135.8(18) 2_656 . ?
Na2 K4 O76 100.4(19) . 2_656 ?
O4W K4 O76 134.9(16) . 2_656 ?
O83 K4 O76 50.3(12) 2_656 2_656 ?
O58 K4 O76 153(2) . 2_656 ?
Na2 K4 O72 157(2) . 2_656 ?
O4W K4 O72 76.7(15) . 2_656 ?
O83 K4 O72 49.9(11) 2_656 2_656 ?
O58 K4 O72 147(2) . 2_656 ?
O76 K4 O72 60.0(11) 2_656 2_656 ?
Na2 K4 O68 110(2) . 2_656 ?
O4W K4 O68 94.7(15) . 2_656 ?
O83 K4 O68 81.4(13) 2_656 2_656 ?
O58 K4 O68 142.6(17) . 2_656 ?
O76 K4 O68 47.5(11) 2_656 2_656 ?
O72 K4 O68 48.1(11) 2_656 2_656 ?
Na2 K4 O5W 44.7(15) . . ?
O4W K4 O5W 133.0(19) . . ?
O83 K4 O5W 89.2(17) 2_656 . ?
O58 K4 O5W 65.2(16) . . ?
O76 K4 O5W 90.7(18) 2_656 . ?
O72 K4 O5W 138.7(18) 2_656 . ?
O68 K4 O5W 131(2) 2_656 . ?
Na2 K4 W19 105.9(17) . 2_656 ?
O4W K4 W19 135.8(16) . 2_656 ?
O83 K4 W19 27.4(9) 2_656 2_656 ?
O58 K4 W19 139.9(14) . 2_656 ?
O76 K4 W19 29.1(7) 2_656 2_656 ?
O72 K4 W19 63.6(9) 2_656 2_656 ?
O68 K4 W19 73.3(10) 2_656 2_656 ?
O5W K4 W19 76.7(14) . 2_656 ?
Na2 K4 W13 156.6(17) . 2_656 ?
O4W K4 W13 84.2(13) . 2_656 ?
O83 K4 W13 27.9(9) 2_656 2_656 ?
O58 K4 W13 136.6(17) . 2_656 ?
O76 K4 W13 63.7(9) 2_656 2_656 ?
O72 K4 W13 27.9(7) 2_656 2_656 ?
O68 K4 W13 72.9(9) 2_656 2_656 ?
O5W K4 W13 115.1(15) . 2_656 ?
W19 K4 W13 51.7(4) 2_656 2_656 ?
Na2 K4 W22 95.6(17) . 2_656 ?
O4W K4 W22 120.4(14) . 2_656 ?
O83 K4 W22 73.6(11) 2_656 2_656 ?
O58 K4 W22 145.6(17) . 2_656 ?
O76 K4 W22 26.8(7) 2_656 2_656 ?
O72 K4 W22 61.4(9) 2_656 2_656 ?
O68 K4 W22 25.6(8) 2_656 2_656 ?
O5W K4 W22 105.9(17) . 2_656 ?
W19 K4 W22 55.8(5) 2_656 2_656 ?
W13 K4 W22 77.7(6) 2_656 2_656 ?
Na2 K4 K6 105.9(15) . . ?
O4W K4 K6 37.7(11) . . ?
O83 K4 K6 123.3(14) 2_656 . ?
O58 K4 K6 86.1(13) . . ?
O76 K4 K6 112.2(12) 2_656 . ?
O72 K4 K6 74.1(10) 2_656 . ?
O68 K4 K6 64.8(10) 2_656 . ?
O5W K4 K6 147.2(16) . . ?
W19 K4 K6 133.9(9) 2_656 . ?
W13 K4 K6 96.4(9) 2_656 . ?
W22 K4 K6 88.6(8) 2_656 . ?
O40 K5 O10W 96.4(19) . . ?
O40 K5 O88 106.1(16) . 2_666 ?
O10W K5 O88 92(2) . 2_666 ?
O40 K5 O52 64.5(14) . . ?
O10W K5 O52 155(2) . . ?
O88 K5 O52 79.5(15) 2_666 . ?
O40 K5 O57 66.4(15) . . ?
O10W K5 O57 101(2) . . ?
O88 K5 O57 165.6(19) 2_666 . ?
O52 K5 O57 86.1(16) . . ?
O40 K5 O50 111.4(16) . . ?
O10W K5 O50 139(2) . . ?
O88 K5 O50 107.5(16) 2_666 . ?
O52 K5 O50 65.5(13) . . ?
O57 K5 O50 66.4(15) . . ?
O40 K5 W5 32.7(10) . . ?
O10W K5 W5 122.9(17) . . ?
O88 K5 W5 85.3(12) 2_666 . ?
O52 K5 W5 34.0(9) . . ?
O57 K5 W5 82.4(12) . . ?
O50 K5 W5 95.0(11) . . ?
O40 K5 W1 36.2(10) . . ?
O10W K5 W1 90.3(17) . . ?
O88 K5 W1 142.1(13) 2_666 . ?
O52 K5 W1 82.7(11) . . ?
O57 K5 W1 32.9(11) . . ?
O50 K5 W1 94.8(12) . . ?
W5 K5 W1 62.1(5) . . ?
O40 K5 W4 93.0(12) . . ?
O10W K5 W4 170.5(18) . . ?
O88 K5 W4 86.5(12) 2_666 . ?
O52 K5 W4 33.2(9) . . ?
O57 K5 W4 81.8(12) . . ?
O50 K5 W4 34.1(9) . . ?
W5 K5 W4 66.4(5) . . ?
W1 K5 W4 96.5(7) . . ?
O40 K5 W3 94.8(12) . . ?
O10W K5 W3 117.5(17) . . ?
O88 K5 W3 141.6(13) 2_666 . ?
O52 K5 W3 81.1(11) . . ?
O57 K5 W3 34.2(11) . . ?
O50 K5 W3 34.1(9) . . ?
W5 K5 W3 96.6(7) . . ?
W1 K5 W3 66.2(5) . . ?
W4 K5 W3 60.1(4) . . ?
O40 K5 W14 118.7(12) . 2_666 ?
O10W K5 W14 89.0(17) . 2_666 ?
O88 K5 W14 12.8(10) 2_666 2_666 ?
O52 K5 W14 87.5(11) . 2_666 ?
O57 K5 W14 168.7(14) . 2_666 ?
O50 K5 W14 102.4(11) . 2_666 ?
W5 K5 W14 97.4(6) . 2_666 ?
W1 K5 W14 154.5(7) . 2_666 ?
W4 K5 W14 87.7(5) . 2_666 ?
W3 K5 W14 135.3(7) . 2_666 ?
O82 K6 O2W 101.6(18) . . ?
O82 K6 O70 85.7(16) . 2_656 ?
O2W K6 O70 169(2) . 2_656 ?
O82 K6 O19W 159(2) . . ?
O2W K6 O19W 94(2) . . ?
O70 K6 O19W 81.6(18) 2_656 . ?
O82 K6 O4W 94.8(17) . . ?
O2W K6 O4W 88.9(17) . . ?
O70 K6 O4W 82.4(15) 2_656 . ?
O19W K6 O4W 100(2) . . ?
O82 K6 K1 122.1(17) . . ?
O2W K6 K1 92.6(13) . . ?
O70 K6 K1 90.2(12) 2_656 . ?
O19W K6 K1 42.1(16) . . ?
O4W K6 K1 141.8(15) . . ?
O82 K6 W13 24.3(11) . . ?
O2W K6 W13 81.0(13) . . ?
O70 K6 W13 104.0(12) 2_656 . ?
O19W K6 W13 174.4(18) . . ?
O4W K6 W13 81.6(12) . . ?
K1 K6 W13 136.3(11) . . ?
O82 K6 W9 101.6(14) . 2_656 ?
O2W K6 W9 154.4(15) . 2_656 ?
O70 K6 W9 16.2(8) 2_656 2_656 ?
O19W K6 W9 67.2(15) . 2_656 ?
O4W K6 W9 78.6(12) . 2_656 ?
K1 K6 W9 84.0(6) . 2_656 ?
W13 K6 W9 118.4(7) . 2_656 ?
O82 K6 K4 131.7(17) . . ?
O2W K6 K4 95.6(14) . . ?
O70 K6 K4 73.6(12) 2_656 . ?
O19W K6 K4 59.5(17) . . ?
O4W K6 K4 40.4(12) . . ?
K1 K6 K4 101.5(10) . . ?
W13 K6 K4 122.0(11) . . ?
W9 K6 K4 60.6(6) 2_656 . ?
O39 Na1 O6W 87.8(19) . . ?
O39 Na1 O12 159.9(18) . 1_455 ?
O6W Na1 O12 81.8(19) . 1_455 ?
O39 Na1 O8W 90.8(19) . . ?
O6W Na1 O8W 75(2) . . ?
O12 Na1 O8W 103(2) 1_455 . ?
O39 Na1 O7W 110.9(18) . . ?
O6W Na1 O7W 154(2) . . ?
O12 Na1 O7W 84.8(18) 1_455 . ?
O8W Na1 O7W 86.7(18) . . ?
O39 Na1 K2 97.0(13) . . ?
O6W Na1 K2 119.3(17) . . ?
O12 Na1 K2 103.1(14) 1_455 . ?
O8W Na1 K2 44.5(14) . . ?
O7W Na1 K2 43.4(12) . . ?
O39 Na1 W1 29.0(9) . . ?
O6W Na1 W1 103.4(16) . . ?
O12 Na1 W1 171.1(15) 1_455 . ?
O8W Na1 W1 71.8(15) . . ?
O7W Na1 W1 87.6(13) . . ?
K2 Na1 W1 68.1(7) . . ?
K4 Na2 O5W 91(2) . . ?
K4 Na2 O58 77.0(17) . . ?
O5W Na2 O58 90(2) . . ?
K4 Na2 O6W 160(2) . . ?
O5W Na2 O6W 90(2) . . ?
O58 Na2 O6W 82.8(19) . . ?
K3 Na3 O7W 127.3(15) 1_455 . ?
K3 Na3 O55 59.4(12) 1_455 1_455 ?
O7W Na3 O55 67.9(14) . 1_455 ?
K3 Na3 W16 94.3(8) 1_455 1_455 ?
O7W Na3 W16 77.6(11) . 1_455 ?
O55 Na3 W16 80.9(10) 1_455 1_455 ?
K3 Na3 K2 124.3(11) 1_455 . ?
O7W Na3 K2 40.9(11) . . ?
O55 Na3 K2 81.2(11) 1_455 . ?
W16 Na3 K2 118.1(8) 1_455 . ?
K3 Na3 W7 107.4(9) 1_455 2_665 ?
O7W Na3 W7 100.5(12) . 2_665 ?
O55 Na3 W7 123.8(12) 1_455 2_665 ?
W16 Na3 W7 153.0(8) 1_455 2_665 ?
K2 Na3 W7 62.1(6) . 2_665 ?
K6 O4W K4 101.9(18) . . ?
Na2 O5W K4 44.1(15) . . ?
Na1 O6W Na2 114(2) . . ?
K2 O7W Na1 83.8(17) . . ?
K2 O7W Na3 86.7(16) . . ?
Na1 O7W Na3 170(2) . . ?
K2 O8W Na1 88(2) . . ?
K2 O9W K3 83.1(17) . 2_665 ?
K1 O19W K6 91(2) . . ?
O79 P1 O80 113(2) . . ?
O79 P1 O74 112(2) . . ?
O80 P1 O74 106(2) . . ?
O79 P1 O92 113(2) . . ?
O80 P1 O92 110(2) . . ?
O74 P1 O92 104(2) . . ?
O45 P2 O47 113(2) . . ?
O45 P2 O48 110(2) . . ?
O47 P2 O48 107(2) . . ?
O45 P2 O35 109(2) . . ?
O47 P2 O35 107(2) . . ?
O48 P2 O35 110.4(19) . . ?
O20 P3 O21 106(2) . . ?
O20 P3 O15 117(3) . . ?
O21 P3 O15 109(2) . . ?
O20 P3 O22 110(2) . . ?
O21 P3 O22 107(2) . . ?
O15 P3 O22 107(3) . . ?

loop_
_geom_bond_atom_site_label_1
_geom_bond_atom_site_label_2
_geom_bond_distance
_geom_bond_site_symmetry_2
_geom_bond_publ_flag
W1 O38 1.68(4) . ?
W1 O34 1.81(4) . ?
W1 O57 1.87(4) . ?
W1 O39 1.89(3) . ?
W1 O40 2.03(4) . ?
W1 O47 2.41(4) . ?
W1 K5 3.37(3) . ?
W1 Na1 3.54(3) . ?
W1 K2 3.95(2) . ?
W2 O58 1.59(4) . ?
W2 O36 1.78(3) . ?
W2 O46 1.80(4) . ?
W2 O59 1.99(4) . ?
W2 O39 2.01(3) . ?
W2 O47 2.47(4) . ?
W3 O49 1.67(3) . ?
W3 O44 1.81(5) . ?
W3 O33 1.82(3) . ?
W3 O50 1.97(4) . ?
W3 O57 1.99(4) . ?
W3 O48 2.45(3) . ?
W3 K5 3.47(2) . ?
W3 K3 3.57(3) . ?
W4 O51 1.78(4) . ?
W4 O90 1.85(4) . ?
W4 O54 1.90(3) . ?
W4 O52 1.96(4) . ?
W4 O50 1.97(4) . ?
W4 O48 2.40(4) . ?
W4 K5 3.47(3) . ?
W5 O41 1.74(3) . ?
W5 O91 1.86(3) . ?
W5 O59 1.86(4) . ?
W5 O40 1.89(4) . ?
W5 O52 1.92(4) . ?
W5 O47 2.47(4) . ?
W5 K5 3.37(3) . ?
W6 O55 1.79(4) . ?
W6 O31 1.80(4) . ?
W6 O32 1.86(4) . ?
W6 O96 1.91(4) . ?
W6 O11 2.01(5) . ?
W6 O22 2.33(4) . ?
W6 K2 3.79(2) 1_655 ?
W6 K3 3.85(3) 2_765 ?
W6 K3 3.86(4) . ?
W7 O24 1.66(3) . ?
W7 O25 1.79(4) . ?
W7 O23 1.89(4) . ?
W7 O96 1.94(4) . ?
W7 O30 1.98(4) . ?
W7 O22 2.36(4) . ?
W7 Na3 3.73(3) 2_665 ?
W7 K2 3.84(2) 2_665 ?
W7 K3 3.85(3) . ?
W8 O12 1.53(5) . ?
W8 O14 1.79(4) . ?
W8 O13 1.94(4) . ?
W8 O32 1.97(4) . ?
W8 O10 2.05(4) . ?
W8 O21 2.41(3) . ?
W9 O70 1.72(3) . ?
W9 O71 1.76(3) . ?
W9 O69 1.81(4) . ?
W9 O72 1.86(4) . ?
W9 O68 2.01(4) . ?
W9 O74 2.40(4) . ?
W9 K6 3.95(3) 2_656 ?
W10 O17 1.66(4) . ?
W10 O16 1.75(4) . ?
W10 O56 1.95(4) . ?
W10 O23 1.95(4) . ?
W10 O7 2.02(4) . ?
W10 O20 2.48(4) . ?
W11 O18 1.70(5) . ?
W11 O19 1.76(4) . ?
W11 O56 1.89(4) . ?
W11 O28 1.94(5) . ?
W11 O8 2.08(4) . ?
W11 O20 2.43(4) . ?
W12 O27 1.76(3) . ?
W12 O29 1.80(4) . ?
W12 O28 1.84(5) . ?
W12 O13 1.95(4) . ?
W12 O9 2.10(4) . ?
W12 O21 2.41(3) . ?
W13 O82 1.74(4) . ?
W13 O95 1.79(4) . ?
W13 O72 1.93(3) . ?
W13 O81 1.95(4) . ?
W13 O83 2.00(4) . ?
W13 O80 2.38(4) . ?
W13 K6 3.55(3) . ?
W13 K4 4.03(4) 2_656 ?
W14 O88 1.62(4) . ?
W14 O89 1.71(4) . ?
W14 O93 1.91(4) . ?
W14 O75 1.96(4) . ?
W14 O86 1.98(4) . ?
W14 O92 2.39(4) . ?
W14 K5 3.88(2) 2_666 ?
W15 O60 1.71(4) . ?
W15 O78 1.72(4) . ?
W15 O81 1.90(4) . ?
W15 O94 1.96(5) . ?
W15 O84 1.98(4) . ?
W15 O80 2.39(4) . ?
W16 O42 1.77(4) . ?
W16 O43 1.79(3) . ?
W16 O37 1.79(4) . ?
W16 O44 1.99(5) . ?
W16 O54 2.00(3) . ?
W16 O48 2.50(4) . ?
W16 Na3 3.70(3) 1_655 ?
W17 O1 1.79(4) . ?
W17 O8 1.81(4) . ?
W17 O6 1.88(4) . ?
W17 O7 1.93(4) . ?
W17 O2 1.94(5) . ?
W17 O20 2.52(4) . ?
W18 O3 1.65(4) . ?
W18 O30 1.85(4) . ?
W18 O11 1.87(5) . ?
W18 O4 1.89(3) . ?
W18 O2 1.90(5) . ?
W19 O77 1.69(4) . ?
W19 O83 1.88(4) . ?
W19 O85 1.91(4) . ?
W19 O76 1.93(3) . ?
W19 O84 1.95(4) . ?
W19 O80 2.50(4) . ?
W19 K4 3.91(4) 2_656 ?
W20 O67 1.68(4) . ?
W20 O73 1.83(3) . ?
W20 O75 1.93(4) . ?
W20 O87 2.00(4) . ?
W20 O69 2.09(4) . ?
W20 O74 2.44(4) . ?
W21 O64 1.70(4) . ?
W21 O86 1.87(4) . ?
W21 O63 1.89(4) . ?
W21 O85 1.92(4) . ?
W21 O65 1.96(3) . ?
W21 O92 2.46(4) . ?
W22 O66 1.75(4) . ?
W22 O68 1.80(4) . ?
W22 O87 1.85(4) . ?
W22 O76 1.91(4) . ?
W22 O65 1.95(3) . ?
W22 O74 2.51(4) . ?
W22 K4 4.06(4) 2_656 ?
W23 O5 1.74(5) . ?
W23 O10 1.75(4) . ?
W23 O9 1.82(4) . ?
W23 O6 1.92(4) . ?
W23 O4 1.99(3) . ?
W24 O61 1.75(3) . ?
W24 O62 1.81(4) . ?
W24 O94 1.85(5) . ?
W24 O93 1.94(4) . ?
W24 O63 1.99(4) . ?
W24 O92 2.48(4) . ?
Co1 O37 2.00(4) . ?
Co1 O14 2.04(3) . ?
Co1 O55 2.07(4) . ?
Co1 O33 2.12(3) . ?
Co1 O35 2.15(3) . ?
Co1 O15 2.16(5) . ?
Co2 O29 2.00(4) . ?
Co2 O36 2.03(3) . ?
Co2 O19 2.05(4) . ?
Co2 O34 2.10(4) . ?
Co2 O35 2.15(3) . ?
Co2 O15 2.18(5) . ?
Co3 O90 1.98(4) . ?
Co3 O78 2.04(4) . ?
Co3 O61 2.04(4) . ?
Co3 O43 2.05(3) . ?
Co3 O79 2.23(4) . ?
Co3 O45 2.25(4) . ?
Co4 O95 2.02(4) . ?
Co4 O71 2.04(4) . ?
Co4 O91 2.04(3) . ?
Co4 O46 2.05(4) . ?
Co4 O45 2.21(4) . ?
Co4 O79 2.24(4) . ?
Co5 O91 2.03(3) . ?
Co5 O89 2.03(4) . ?
Co5 O73 2.03(4) . ?
Co5 O90 2.12(4) . ?
Co5 O53 2.16(4) . ?
Co5 O79 2.22(4) . ?
Co6 O25 2.02(4) . ?
Co6 O16 2.02(4) . ?
Co6 O33 2.05(3) . ?
Co6 O34 2.05(4) . ?
Co6 O26 2.17(3) . ?
Co6 O15 2.19(5) . ?
Co6 K3 4.00(4) . ?
O12 Na1 2.55(6) 1_655 ?
O15 P3 1.59(5) . ?
O20 P3 1.51(5) . ?
O21 P3 1.58(4) . ?
O22 P3 1.63(4) . ?
O24 K2 2.37(4) 2_665 ?
O25 K3 2.96(5) . ?
O27 K1 2.14(4) . ?
O31 K2 2.28(5) 1_655 ?
O31 K3 2.81(5) 2_765 ?
O33 K3 3.17(4) . ?
O35 P2 1.59(4) . ?
O38 K2 2.37(5) . ?
O39 Na1 2.31(5) . ?
O40 K5 2.31(4) . ?
O44 K3 3.41(5) . ?
O45 P2 1.50(4) . ?
O47 P2 1.58(4) . ?
O48 P2 1.59(4) . ?
O49 K3 3.04(5) . ?
O50 K5 2.55(4) . ?
O52 K5 2.41(4) . ?
O55 K3 2.94(5) . ?
O55 Na3 2.99(5) 1_655 ?
O57 K5 2.47(5) . ?
O58 Na2 2.48(6) . ?
O58 K4 2.99(5) . ?
O68 K4 3.25(5) 2_656 ?
O70 K6 2.47(4) 2_656 ?
O72 K4 3.13(5) 2_656 ?
O74 P1 1.59(4) . ?
O76 K4 3.08(5) 2_656 ?
O79 P1 1.53(4) . ?
O80 P1 1.58(4) . ?
O82 K6 2.30(5) . ?
O83 K4 2.90(5) 2_656 ?
O88 K5 2.41(5) 2_666 ?
O92 P1 1.59(4) . ?
O96 K3 3.10(5) . ?
K1 O19W 2.29(7) . ?
K1 K6 3.41(3) . ?
K2 O31 2.28(5) 1_455 ?
K2 O24 2.37(4) 2_665 ?
K2 O7W 2.43(6) . ?
K2 O8W 2.47(6) . ?
K2 O9W 2.56(6) . ?
K2 Na1 3.52(4) . ?
K2 Na3 3.71(4) . ?
K2 W6 3.79(2) 1_455 ?
K2 W7 3.84(2) 2_665 ?
K2 K3 3.90(4) 2_665 ?
K3 O31 2.81(5) 2_765 ?
K3 Na3 2.95(4) 1_655 ?
K3 O9W 3.27(7) 2_665 ?
K3 W6 3.85(3) 2_765 ?
K4 Na2 2.33(5) . ?
K4 O4W 2.81(6) . ?
K4 O83 2.90(5) 2_656 ?
K4 O76 3.08(5) 2_656 ?
K4 O72 3.13(5) 2_656 ?
K4 O68 3.25(5) 2_656 ?
K4 O5W 3.34(8) . ?
K4 W19 3.91(4) 2_656 ?
K4 W13 4.03(4) 2_656 ?
K4 W22 4.06(4) 2_656 ?
K4 K6 4.24(5) . ?
K5 O10W 2.32(7) . ?
K5 O88 2.41(5) 2_666 ?
K5 W14 3.88(2) 2_666 ?
K6 O2W 2.39(5) . ?
K6 O70 2.47(4) 2_656 ?
K6 O19W 2.48(7) . ?
K6 O4W 2.65(6) . ?
K6 W9 3.95(3) 2_656 ?
Na1 O6W 2.37(6) . ?
Na1 O12 2.55(6) 1_455 ?
Na1 O8W 2.60(6) . ?
Na1 O7W 2.82(6) . ?
Na2 O5W 2.35(8) . ?
Na2 O6W 2.48(5) . ?
Na3 K3 2.95(4) 1_455 ?
Na3 O7W 2.95(6) . ?
Na3 O55 2.99(5) 1_455 ?
Na3 W16 3.70(3) 1_455 ?
Na3 W7 3.73(3) 2_665 ?
O9W K3 3.27(7) 2_665 ?
